data_7232234
loop_
_publ_author_name
'Jia, Lina'
'Yu, Yang'
'Wang, Mengwei'
'Ouyang, Hanzhi'
'Gong, Junbo'

_publ_section_title
;
 Preparation and characterization for multicomponent crystals of the
 antidiabetic drug gliquidone based on crystal engineering
;
_journal_issue 10
_journal_name_full CrystEngComm
_journal_page_first 1617
_journal_paper_doi 10.1039/C8CE01848K
_journal_volume 21
_journal_year 2019
_chemical_formula_moiety 'C27 H32 N3 O6 S, C2 H6 N, C3 H8 O'
_chemical_formula_sum 'C32 H46 N4 O7 S'
_chemical_formula_weight 630.79
_chemical_name_systematic gliquidone
_space_group_crystal_system triclinic
_space_group_IT_number 2
_space_group_name_Hall '-P 1'
_space_group_name_H-M_alt 'P -1'
_symmetry_space_group_name_Hall '-P 1'
_symmetry_space_group_name_H-M 'P -1'
_atom_sites_solution_hydrogens mixed
_audit_creation_date 2018-07-04
_audit_creation_method
;
Olex2 1.2-beta
(compiled 2017.03.28 svn.r3405 for OlexSys, GUI svn.r5335)
;
_audit_update_record
;
2018-10-29 deposited with the CCDC.
2019-01-25 downloaded from the CCDC.
;
_cell_angle_alpha 105.54(3)
_cell_angle_beta 90.98(3)
_cell_angle_gamma 93.01(3)
_cell_formula_units_Z 2
_cell_length_a 6.5017(13)
_cell_length_b 16.269(3)
_cell_length_c 16.495(3)
_cell_measurement_reflns_used 3428
_cell_measurement_temperature 113(2)
_cell_measurement_theta_max 27.8426
_cell_measurement_theta_min 1.5617
_cell_volume 1677.8(6)
_computing_molecular_graphics 'Olex2 (Dolomanov et al., 2009)'
_computing_publication_material 'Olex2 (Dolomanov et al., 2009)'
_computing_structure_refinement 'ShelXL (Sheldrick, 2015)'
_computing_structure_solution 'SHELXS-97 (Sheldrick, 2008)'
_diffrn_ambient_temperature 113.15
_diffrn_measured_fraction_theta_full 0.998
_diffrn_measured_fraction_theta_max 0.998
_diffrn_measurement_device_type 'Bruker P4'
_diffrn_measurement_method '\w scans'
_diffrn_radiation_monochromator graphite
_diffrn_radiation_type MoK\a
_diffrn_radiation_wavelength 0.71073
_diffrn_reflns_av_R_equivalents 0.0857
_diffrn_reflns_av_unetI/netI 0.0971
_diffrn_reflns_Laue_measured_fraction_full 0.998
_diffrn_reflns_Laue_measured_fraction_max 0.998
_diffrn_reflns_limit_h_max 7
_diffrn_reflns_limit_h_min -7
_diffrn_reflns_limit_k_max 19
_diffrn_reflns_limit_k_min -19
_diffrn_reflns_limit_l_max 19
_diffrn_reflns_limit_l_min -19
_diffrn_reflns_number 16270
_diffrn_reflns_point_group_measured_fraction_full 0.998
_diffrn_reflns_point_group_measured_fraction_max 0.998
_diffrn_reflns_theta_full 25.000
_diffrn_reflns_theta_max 25.000
_diffrn_reflns_theta_min 2.058
_diffrn_standards_decay_% 0
_diffrn_standards_interval_count 0
_diffrn_standards_number 0
_exptl_absorpt_coefficient_mu 0.147
_exptl_absorpt_correction_T_max 0.9826
_exptl_absorpt_correction_T_min 0.9712
_exptl_absorpt_correction_type multi-scan
_exptl_absorpt_process_details multi-scan
_exptl_crystal_colour white
_exptl_crystal_colour_primary white
_exptl_crystal_density_diffrn 1.249
_exptl_crystal_density_method 'not measured'
_exptl_crystal_description needle
_exptl_crystal_F_000 676
_exptl_crystal_size_max 0.2
_exptl_crystal_size_mid 0.14
_exptl_crystal_size_min 0.12
_refine_diff_density_max 0.289
_refine_diff_density_min -0.355
_refine_diff_density_rms 0.061
_refine_ls_extinction_method none
_refine_ls_goodness_of_fit_ref 1.048
_refine_ls_hydrogen_treatment mixed
_refine_ls_matrix_type full
_refine_ls_number_parameters 413
_refine_ls_number_reflns 5904
_refine_ls_number_restraints 0
_refine_ls_restrained_S_all 1.048
_refine_ls_R_factor_all 0.1093
_refine_ls_R_factor_gt 0.0694
_refine_ls_shift/su_max 0.000
_refine_ls_shift/su_mean 0.000
_refine_ls_structure_factor_coef Fsqd
_refine_ls_weighting_details 'w=1/[\s^2^(Fo^2^)+(0.0675P)^2^] where P=(Fo^2^+2Fc^2^)/3'
_refine_ls_weighting_scheme calc
_refine_ls_wR_factor_gt 0.1415
_refine_ls_wR_factor_ref 0.1617
_reflns_Friedel_coverage 0.000
_reflns_number_gt 3915
_reflns_number_total 5904
_reflns_threshold_expression 'I > 2\s(I)'
_cod_data_source_file c8ce01848k2.cif
_cod_data_source_block shelxl_CCDC2
_cod_depositor_comments 'Adding full bibliography for 7232232--7232235.cif.'
_cod_original_cell_volume 1677.7(6)
_cod_database_code 7232234
_shelx_shelxl_version_number 2014/7
_shelx_space_group_comment
;
The symmetry employed for this shelxl refinement is uniquely defined
by the following loop, which should always be used as a source of
symmetry information in preference to the above space-group names.
They are only intended as comments.
;
_shelx_estimated_absorpt_t_max 0.983
_shelx_estimated_absorpt_t_min 0.971
_olex2_refinement_description
;
1. Fixed Uiso
 At 1.2 times of:
  All C(H) groups, All C(H,H) groups, All N(H) groups
 At 1.5 times of:
  All C(H,H,H) groups, All O(H) groups
2.a Ternary CH refined with riding coordinates:
 C22(H22), C1S(H1SA)
2.b Secondary CH2 refined with riding coordinates:
 C23(H23A,H23B), C24(H24A,H24B), C25(H25A,H25B), C26(H26A,H26B), C27(H27A,
 H27B), C14(H14A,H14B), C13(H13A,H13B), C1P(H1PC,H1PD), C2P(H2PA,H2PB)
2.c Aromatic/amide H refined with riding coordinates:
 C17(H17), C16(H16), C20(H20), C19(H19), C1(H1), C3(H3A), C4(H4)
2.d Idealised Me refined as rotating group:
 C10(H10A,H10B,H10C), C11(H11A,H11B,H11C), C12(H12A,H12B,H12C), C2S(H2SA,H2SB,
 H2SC), C3S(H3SA,H3SB,H3SC)
2.e Idealised tetrahedral OH refined as rotating group:
 O1S(H1S)
;
_olex2_submission_special_instructions 'No special instructions were received'

loop_
_space_group_symop_operation_xyz
'x, y, z'
'-x, -y, -z'

loop_
_atom_site_label
_atom_site_type_symbol
_atom_site_fract_x
_atom_site_fract_y
_atom_site_fract_z
_atom_site_U_iso_or_equiv
_atom_site_adp_type
_atom_site_occupancy
_atom_site_site_symmetry_order
_atom_site_calc_flag
_atom_site_refinement_flags_posn
S1 S 0.99909(12) 0.70143(5) 0.49407(5) 0.0231(2) Uani 1 1 d .
O6 O 0.7602(3) 0.58323(14) 0.35697(13) 0.0284(6) Uani 1 1 d .
O5 O 0.8236(3) 0.66886(13) 0.53192(13) 0.0272(5) Uani 1 1 d .
O4 O 1.1762(3) 0.73419(14) 0.54977(13) 0.0295(6) Uani 1 1 d .
O3 O 0.7933(3) 0.98791(15) 0.14972(15) 0.0357(6) Uani 1 1 d .
O2 O 0.2706(4) 1.05307(16) 0.32906(16) 0.0415(6) Uani 1 1 d .
O1 O 0.6419(3) 1.13274(15) -0.08147(14) 0.0342(6) Uani 1 1 d .
N3 N 1.0446(4) 0.54270(18) 0.28355(17) 0.0288(7) Uani 1 1 d .
H3 H 1.166(5) 0.556(2) 0.277(2) 0.035 Uiso 1 1 d R
N2 N 1.0866(4) 0.63305(16) 0.41566(16) 0.0222(6) Uani 1 1 d .
N1 N 0.5370(4) 1.02356(16) 0.24257(17) 0.0280(7) Uani 1 1 d .
C22 C 0.9325(5) 0.4840(2) 0.2120(2) 0.0286(8) Uani 1 1 d .
H22 H 0.7919 0.5050 0.2079 0.034 Uiso 1 1 calc R
C23 C 0.9089(7) 0.3951(2) 0.2230(2) 0.0539(12) Uani 1 1 d .
H23A H 0.8381 0.3967 0.2760 0.065 Uiso 1 1 calc R
H23B H 1.0468 0.3731 0.2270 0.065 Uiso 1 1 calc R
C24 C 0.7840(8) 0.3348(3) 0.1485(2) 0.0662(14) Uani 1 1 d .
H24A H 0.7768 0.2763 0.1558 0.079 Uiso 1 1 calc R
H24B H 0.6417 0.3536 0.1484 0.079 Uiso 1 1 calc R
C25 C 0.8778(7) 0.3333(2) 0.0658(2) 0.0489(11) Uani 1 1 d .
H25A H 1.0090 0.3045 0.0616 0.059 Uiso 1 1 calc R
H25B H 0.7836 0.3000 0.0194 0.059 Uiso 1 1 calc R
C26 C 0.9181(8) 0.4215(3) 0.0559(2) 0.0687(15) Uani 1 1 d .
H26A H 0.7849 0.4460 0.0489 0.082 Uiso 1 1 calc R
H26B H 0.9961 0.4180 0.0042 0.082 Uiso 1 1 calc R
C27 C 1.0391(8) 0.4808(3) 0.1308(2) 0.0666(15) Uani 1 1 d .
H27A H 1.1790 0.4604 0.1338 0.080 Uiso 1 1 calc R
H27B H 1.0533 0.5391 0.1229 0.080 Uiso 1 1 calc R
C21 C 0.9522(5) 0.58704(19) 0.3526(2) 0.0231(7) Uani 1 1 d .
C18 C 0.9144(5) 0.78649(19) 0.4566(2) 0.0237(7) Uani 1 1 d .
C17 C 0.7164(5) 0.8148(2) 0.4693(2) 0.0306(8) Uani 1 1 d .
H17 H 0.6193 0.7872 0.4971 0.037 Uiso 1 1 calc R
C16 C 0.6621(5) 0.8838(2) 0.4409(2) 0.0340(9) Uani 1 1 d .
H16 H 0.5271 0.9034 0.4502 0.041 Uiso 1 1 calc R
C15 C 0.7993(5) 0.9251(2) 0.3995(2) 0.0311(8) Uani 1 1 d .
C20 C 0.9961(5) 0.8962(2) 0.3881(3) 0.0470(11) Uani 1 1 d .
H20 H 1.0932 0.9239 0.3602 0.056 Uiso 1 1 calc R
C19 C 1.0536(5) 0.8282(2) 0.4162(3) 0.0447(10) Uani 1 1 d .
H19 H 1.1897 0.8097 0.4079 0.054 Uiso 1 1 calc R
C14 C 0.7319(5) 0.9961(2) 0.3633(2) 0.0363(9) Uani 1 1 d .
H14A H 0.8545 1.0279 0.3495 0.044 Uiso 1 1 calc R
H14B H 0.6534 1.0367 0.4055 0.044 Uiso 1 1 calc R
C13 C 0.5975(5) 0.9581(2) 0.2842(2) 0.0341(9) Uani 1 1 d .
H13A H 0.6737 0.9146 0.2442 0.041 Uiso 1 1 calc R
H13B H 0.4719 0.9292 0.2992 0.041 Uiso 1 1 calc R
C7 C 0.6436(5) 1.0298(2) 0.1714(2) 0.0272(8) Uani 1 1 d .
C8 C 0.5624(5) 1.08652(19) 0.12329(19) 0.0228(7) Uani 1 1 d .
C1 C 0.6509(5) 1.0840(2) 0.0460(2) 0.0246(8) Uani 1 1 d .
H1 H 0.7660 1.0507 0.0286 0.030 Uiso 1 1 calc R
C2 C 0.5700(5) 1.1302(2) -0.0049(2) 0.0256(8) Uani 1 1 d .
C3 C 0.3981(5) 1.1776(2) 0.0210(2) 0.0320(8) Uani 1 1 d .
H3A H 0.3374 1.2074 -0.0146 0.038 Uiso 1 1 calc R
C4 C 0.3163(5) 1.1811(2) 0.0990(2) 0.0311(8) Uani 1 1 d .
H4 H 0.2022 1.2149 0.1167 0.037 Uiso 1 1 calc R
C9 C 0.3976(5) 1.13633(19) 0.15182(19) 0.0226(7) Uani 1 1 d .
C5 C 0.3262(5) 1.1473(2) 0.24066(19) 0.0241(7) Uani 1 1 d .
C6 C 0.3681(5) 1.0705(2) 0.2734(2) 0.0289(8) Uani 1 1 d .
C10 C 0.8353(5) 1.0964(2) -0.1040(2) 0.0375(9) Uani 1 1 d .
H10A H 0.9401 1.1235 -0.0603 0.056 Uiso 1 1 calc GR
H10B H 0.8762 1.1060 -0.1578 0.056 Uiso 1 1 calc GR
H10C H 0.8220 1.0349 -0.1095 0.056 Uiso 1 1 calc GR
C11 C 0.0974(5) 1.1657(2) 0.2509(2) 0.0356(9) Uani 1 1 d .
H11A H 0.0757 1.2221 0.2426 0.053 Uiso 1 1 calc GR
H11B H 0.0565 1.1647 0.3075 0.053 Uiso 1 1 calc GR
H11C H 0.0140 1.1220 0.2089 0.053 Uiso 1 1 calc GR
C12 C 0.4568(5) 1.2230(2) 0.2989(2) 0.0331(9) Uani 1 1 d .
H12A H 0.6029 1.2109 0.2950 0.050 Uiso 1 1 calc GR
H12B H 0.4147 1.2312 0.3572 0.050 Uiso 1 1 calc GR
H12C H 0.4356 1.2751 0.2815 0.050 Uiso 1 1 calc GR
N1P N 0.4394(4) 0.56688(16) 0.46409(16) 0.0207(6) Uani 1 1 d .
H1PA H 0.570(5) 0.5947(19) 0.4573(19) 0.025 Uiso 1 1 d R
C1P C 0.4090(5) 0.5718(2) 0.55462(19) 0.0238(7) Uani 1 1 d .
H1PC H 0.2694 0.5475 0.5612 0.029 Uiso 1 1 calc R
H1PD H 0.4190 0.6324 0.5879 0.029 Uiso 1 1 calc R
C2P C 0.5677(5) 0.52358(19) 0.58776(19) 0.0228(7) Uani 1 1 d .
H2PA H 0.7066 0.5509 0.5860 0.027 Uiso 1 1 calc R
H2PB H 0.5401 0.5255 0.6471 0.027 Uiso 1 1 calc R
O1S O 0.4595(3) 0.60621(17) 0.24929(17) 0.0423(7) Uani 1 1 d .
H1S H 0.5588 0.5965 0.2779 0.063 Uiso 1 1 calc GR
C2S C 0.6852(8) 0.6945(4) 0.1886(4) 0.102(2) Uani 1 1 d .
H2SA H 0.8022 0.6801 0.2194 0.153 Uiso 1 1 calc GR
H2SB H 0.7097 0.7525 0.1826 0.153 Uiso 1 1 calc GR
H2SC H 0.6696 0.6539 0.1327 0.153 Uiso 1 1 calc GR
C1S C 0.4926(6) 0.6900(3) 0.2362(3) 0.0521(11) Uani 1 1 d .
H1SA H 0.5123 0.7322 0.2927 0.062 Uiso 1 1 calc R
C3S C 0.3111(7) 0.7113(3) 0.1952(4) 0.0878(19) Uani 1 1 d .
H3SA H 0.2825 0.6683 0.1414 0.132 Uiso 1 1 calc GR
H3SB H 0.3356 0.7676 0.1852 0.132 Uiso 1 1 calc GR
H3SC H 0.1928 0.7122 0.2314 0.132 Uiso 1 1 calc GR
H1PB H 0.332(5) 0.597(2) 0.448(2) 0.042(10) Uiso 1 1 d .

loop_
_atom_site_aniso_label
_atom_site_aniso_U_11
_atom_site_aniso_U_22
_atom_site_aniso_U_33
_atom_site_aniso_U_23
_atom_site_aniso_U_13
_atom_site_aniso_U_12
S1 0.0240(4) 0.0218(4) 0.0247(4) 0.0083(3) -0.0026(3) 0.0032(3)
O6 0.0190(12) 0.0376(14) 0.0295(13) 0.0112(11) -0.0003(10) -0.0019(10)
O5 0.0306(13) 0.0251(12) 0.0278(12) 0.0103(10) 0.0042(10) 0.0015(10)
O4 0.0272(12) 0.0316(13) 0.0275(13) 0.0043(10) -0.0096(10) 0.0036(10)
O3 0.0319(14) 0.0347(14) 0.0437(15) 0.0140(12) 0.0032(12) 0.0125(11)
O2 0.0449(16) 0.0439(16) 0.0431(16) 0.0235(13) 0.0115(13) 0.0047(12)
O1 0.0333(13) 0.0446(15) 0.0282(13) 0.0143(11) 0.0063(11) 0.0084(11)
N3 0.0275(15) 0.0325(17) 0.0237(15) 0.0038(13) -0.0029(14) -0.0029(14)
N2 0.0227(14) 0.0196(14) 0.0234(14) 0.0041(11) -0.0037(12) 0.0040(11)
N1 0.0363(16) 0.0218(15) 0.0290(16) 0.0120(12) -0.0017(13) 0.0026(12)
C22 0.0302(19) 0.0276(19) 0.0259(18) 0.0044(15) -0.0079(15) -0.0003(15)
C23 0.090(3) 0.041(2) 0.029(2) 0.0094(19) -0.002(2) -0.020(2)
C24 0.106(4) 0.048(3) 0.038(2) 0.009(2) -0.008(3) -0.038(3)
C25 0.077(3) 0.035(2) 0.030(2) 0.0011(18) -0.006(2) 0.000(2)
C26 0.129(4) 0.045(3) 0.027(2) 0.008(2) -0.012(3) -0.026(3)
C27 0.117(4) 0.050(3) 0.026(2) 0.005(2) 0.001(2) -0.034(3)
C21 0.0265(18) 0.0204(17) 0.0265(18) 0.0138(14) 0.0008(15) -0.0015(14)
C18 0.0267(17) 0.0200(17) 0.0264(18) 0.0100(14) 0.0001(15) 0.0014(14)
C17 0.0312(19) 0.036(2) 0.0304(19) 0.0175(16) 0.0076(16) 0.0072(16)
C16 0.033(2) 0.038(2) 0.037(2) 0.0166(17) 0.0082(17) 0.0153(17)
C15 0.034(2) 0.0281(19) 0.034(2) 0.0126(16) -0.0028(17) 0.0043(16)
C20 0.032(2) 0.048(2) 0.076(3) 0.044(2) 0.006(2) -0.0013(18)
C19 0.0262(19) 0.049(2) 0.074(3) 0.041(2) 0.007(2) 0.0063(17)
C14 0.042(2) 0.027(2) 0.042(2) 0.0153(17) -0.0085(18) -0.0008(16)
C13 0.047(2) 0.0218(18) 0.038(2) 0.0148(16) -0.0005(18) 0.0059(16)
C7 0.0264(18) 0.0207(18) 0.0314(19) 0.0031(15) -0.0082(16) -0.0018(15)
C8 0.0258(18) 0.0207(17) 0.0206(17) 0.0038(14) -0.0026(14) -0.0012(14)
C1 0.0243(17) 0.0234(18) 0.0253(18) 0.0049(14) -0.0008(15) 0.0026(14)
C2 0.0266(17) 0.0275(18) 0.0207(17) 0.0033(14) 0.0017(15) 0.0010(15)
C3 0.033(2) 0.033(2) 0.031(2) 0.0118(16) -0.0035(16) 0.0072(16)
C4 0.0328(19) 0.031(2) 0.031(2) 0.0083(16) 0.0023(16) 0.0117(16)
C9 0.0235(17) 0.0224(17) 0.0195(16) 0.0022(14) -0.0049(14) -0.0001(14)
C5 0.0250(17) 0.0220(17) 0.0235(17) 0.0032(14) 0.0004(14) 0.0004(14)
C6 0.0325(19) 0.0254(19) 0.0266(19) 0.0038(15) -0.0015(16) -0.0004(15)
C10 0.035(2) 0.046(2) 0.030(2) 0.0053(17) 0.0086(17) 0.0045(17)
C11 0.032(2) 0.037(2) 0.039(2) 0.0109(17) 0.0060(17) 0.0040(16)
C12 0.038(2) 0.0277(19) 0.0299(19) 0.0039(16) 0.0000(16) -0.0058(16)
N1P 0.0192(14) 0.0198(14) 0.0254(15) 0.0097(12) 0.0008(12) 0.0046(12)
C1P 0.0283(17) 0.0219(17) 0.0227(17) 0.0085(14) 0.0010(14) 0.0023(14)
C2P 0.0260(17) 0.0221(17) 0.0216(17) 0.0087(14) -0.0013(14) -0.0006(14)
O1S 0.0247(13) 0.0574(17) 0.0550(18) 0.0333(14) -0.0043(12) 0.0009(12)
C2S 0.072(4) 0.099(4) 0.169(6) 0.091(4) 0.046(4) 0.018(3)
C1S 0.047(2) 0.056(3) 0.061(3) 0.030(2) -0.005(2) 0.002(2)
C3S 0.068(3) 0.080(4) 0.137(5) 0.070(4) -0.025(3) -0.001(3)

loop_
_atom_type_symbol
_atom_type_description
_atom_type_scat_dispersion_real
_atom_type_scat_dispersion_imag
_atom_type_scat_source
C C 0.0033 0.0016 'International Tables Vol C Tables 4.2.6.8 and 6.1.1.4'
H H 0.0000 0.0000 'International Tables Vol C Tables 4.2.6.8 and 6.1.1.4'
N N 0.0061 0.0033 'International Tables Vol C Tables 4.2.6.8 and 6.1.1.4'
O O 0.0106 0.0060 'International Tables Vol C Tables 4.2.6.8 and 6.1.1.4'
S S 0.1246 0.1234 'International Tables Vol C Tables 4.2.6.8 and 6.1.1.4'

loop_
_geom_angle_atom_site_label_1
_geom_angle_atom_site_label_2
_geom_angle_atom_site_label_3
_geom_angle
_geom_angle_site_symmetry_1
O5 S1 N2 114.08(14) .
O5 S1 C18 106.95(14) .
O4 S1 O5 115.72(14) .
O4 S1 N2 105.04(13) .
O4 S1 C18 107.38(14) .
N2 S1 C18 107.24(15) .
C2 O1 C10 116.8(3) .
C22 N3 H3 117(2) .
C21 N3 H3 119(2) .
C21 N3 C22 123.2(3) .
C21 N2 S1 119.2(2) .
C7 N1 C13 117.6(3) .
C6 N1 C13 117.7(3) .
C6 N1 C7 124.5(3) .
N3 C22 H22 108.3 .
N3 C22 C23 111.4(3) .
N3 C22 C27 111.2(3) .
C23 C22 H22 108.3 .
C23 C22 C27 109.1(3) .
C27 C22 H22 108.3 .
C22 C23 H23A 109.5 .
C22 C23 H23B 109.5 .
C22 C23 C24 110.8(3) .
H23A C23 H23B 108.1 .
C24 C23 H23A 109.5 .
C24 C23 H23B 109.5 .
C23 C24 H24A 109.2 .
C23 C24 H24B 109.2 .
H24A C24 H24B 107.9 .
C25 C24 C23 112.0(3) .
C25 C24 H24A 109.2 .
C25 C24 H24B 109.2 .
C24 C25 H25A 109.3 .
C24 C25 H25B 109.3 .
H25A C25 H25B 107.9 .
C26 C25 C24 111.8(3) .
C26 C25 H25A 109.3 .
C26 C25 H25B 109.3 .
C25 C26 H26A 109.0 .
C25 C26 H26B 109.0 .
C25 C26 C27 112.7(4) .
H26A C26 H26B 107.8 .
C27 C26 H26A 109.0 .
C27 C26 H26B 109.0 .
C22 C27 C26 111.0(4) .
C22 C27 H27A 109.4 .
C22 C27 H27B 109.4 .
C26 C27 H27A 109.4 .
C26 C27 H27B 109.4 .
H27A C27 H27B 108.0 .
O6 C21 N3 120.9(3) .
O6 C21 N2 125.0(3) .
N3 C21 N2 114.1(3) .
C17 C18 S1 122.2(3) .
C19 C18 S1 118.5(3) .
C19 C18 C17 119.3(3) .
C18 C17 H17 120.3 .
C16 C17 C18 119.3(3) .
C16 C17 H17 120.3 .
C17 C16 H16 119.1 .
C15 C16 C17 121.8(3) .
C15 C16 H16 119.1 .
C16 C15 C20 117.9(3) .
C16 C15 C14 120.9(3) .
C20 C15 C14 121.1(3) .
C15 C20 H20 119.4 .
C19 C20 C15 121.2(4) .
C19 C20 H20 119.4 .
C18 C19 H19 119.8 .
C20 C19 C18 120.5(3) .
C20 C19 H19 119.8 .
C15 C14 H14A 109.8 .
C15 C14 H14B 109.8 .
C15 C14 C13 109.5(3) .
H14A C14 H14B 108.2 .
C13 C14 H14A 109.8 .
C13 C14 H14B 109.8 .
N1 C13 C14 112.4(3) .
N1 C13 H13A 109.1 .
N1 C13 H13B 109.1 .
C14 C13 H13A 109.1 .
C14 C13 H13B 109.1 .
H13A C13 H13B 107.9 .
O3 C7 N1 120.5(3) .
O3 C7 C8 122.5(3) .
N1 C7 C8 117.0(3) .
C1 C8 C7 117.1(3) .
C9 C8 C7 121.0(3) .
C9 C8 C1 121.8(3) .
C8 C1 H1 120.2 .
C2 C1 C8 119.7(3) .
C2 C1 H1 120.2 .
O1 C2 C1 125.2(3) .
O1 C2 C3 115.4(3) .
C1 C2 C3 119.3(3) .
C2 C3 H3A 120.0 .
C4 C3 C2 119.9(3) .
C4 C3 H3A 120.0 .
C3 C4 H4 119.2 .
C3 C4 C9 121.6(3) .
C9 C4 H4 119.2 .
C8 C9 C4 117.6(3) .
C8 C9 C5 120.0(3) .
C4 C9 C5 122.1(3) .
C9 C5 C6 112.2(3) .
C9 C5 C11 113.5(3) .
C9 C5 C12 107.8(3) .
C6 C5 C11 109.1(3) .
C6 C5 C12 105.3(3) .
C11 C5 C12 108.7(3) .
O2 C6 N1 119.4(3) .
O2 C6 C5 122.5(3) .
N1 C6 C5 117.9(3) .
O1 C10 H10A 109.5 .
O1 C10 H10B 109.5 .
O1 C10 H10C 109.5 .
H10A C10 H10B 109.5 .
H10A C10 H10C 109.5 .
H10B C10 H10C 109.5 .
C5 C11 H11A 109.5 .
C5 C11 H11B 109.5 .
C5 C11 H11C 109.5 .
H11A C11 H11B 109.5 .
H11A C11 H11C 109.5 .
H11B C11 H11C 109.5 .
C5 C12 H12A 109.5 .
C5 C12 H12B 109.5 .
C5 C12 H12C 109.5 .
H12A C12 H12B 109.5 .
H12A C12 H12C 109.5 .
H12B C12 H12C 109.5 .
H1PA N1P H1PB 109(3) .
C1P N1P H1PA 110.3(18) .
C1P N1P H1PB 106(2) .
C2P N1P H1PA 109.1(18) 2_666
C2P N1P C1P 111.0(3) 2_666
C2P N1P H1PB 111(2) 2_666
N1P C1P H1PC 109.4 .
N1P C1P H1PD 109.4 .
N1P C1P C2P 111.2(3) .
H1PC C1P H1PD 108.0 .
C2P C1P H1PC 109.4 .
C2P C1P H1PD 109.4 .
N1P C2P C1P 110.0(2) 2_666
N1P C2P H2PA 109.7 2_666
N1P C2P H2PB 109.7 2_666
C1P C2P H2PA 109.7 .
C1P C2P H2PB 109.7 .
H2PA C2P H2PB 108.2 .
C1S O1S H1S 109.5 .
H2SA C2S H2SB 109.5 .
H2SA C2S H2SC 109.5 .
H2SB C2S H2SC 109.5 .
C1S C2S H2SA 109.5 .
C1S C2S H2SB 109.5 .
C1S C2S H2SC 109.5 .
O1S C1S C2S 110.2(4) .
O1S C1S H1SA 107.8 .
O1S C1S C3S 109.8(3) .
C2S C1S H1SA 107.8 .
C3S C1S C2S 113.1(4) .
C3S C1S H1SA 107.8 .
C1S C3S H3SA 109.5 .
C1S C3S H3SB 109.5 .
C1S C3S H3SC 109.5 .
H3SA C3S H3SB 109.5 .
H3SA C3S H3SC 109.5 .
H3SB C3S H3SC 109.5 .

loop_
_geom_bond_atom_site_label_1
_geom_bond_atom_site_label_2
_geom_bond_distance
_geom_bond_site_symmetry_2
S1 O5 1.453(2) .
S1 O4 1.446(2) .
S1 N2 1.598(3) .
S1 C18 1.768(3) .
O6 C21 1.251(3) .
O3 C7 1.221(4) .
O2 C6 1.210(4) .
O1 C2 1.364(4) .
O1 C10 1.430(4) .
N3 H3 0.83(3) .
N3 C22 1.459(4) .
N3 C21 1.344(4) .
N2 C21 1.375(4) .
N1 C13 1.478(4) .
N1 C7 1.397(4) .
N1 C6 1.395(4) .
C22 H22 1.0000 .
C22 C23 1.506(5) .
C22 C27 1.508(5) .
C23 H23A 0.9900 .
C23 H23B 0.9900 .
C23 C24 1.538(5) .
C24 H24A 0.9900 .
C24 H24B 0.9900 .
C24 C25 1.500(6) .
C25 H25A 0.9900 .
C25 H25B 0.9900 .
C25 C26 1.496(6) .
C26 H26A 0.9900 .
C26 H26B 0.9900 .
C26 C27 1.525(5) .
C27 H27A 0.9900 .
C27 H27B 0.9900 .
C18 C17 1.391(4) .
C18 C19 1.386(5) .
C17 H17 0.9500 .
C17 C16 1.386(5) .
C16 H16 0.9500 .
C16 C15 1.384(5) .
C15 C20 1.385(5) .
C15 C14 1.516(5) .
C20 H20 0.9500 .
C20 C19 1.376(5) .
C19 H19 0.9500 .
C14 H14A 0.9900 .
C14 H14B 0.9900 .
C14 C13 1.524(4) .
C13 H13A 0.9900 .
C13 H13B 0.9900 .
C7 C8 1.480(5) .
C8 C1 1.399(4) .
C8 C9 1.389(4) .
C1 H1 0.9500 .
C1 C2 1.383(5) .
C2 C3 1.399(4) .
C3 H3A 0.9500 .
C3 C4 1.389(5) .
C4 H4 0.9500 .
C4 C9 1.390(5) .
C9 C5 1.512(4) .
C5 C6 1.524(5) .
C5 C11 1.536(4) .
C5 C12 1.546(4) .
C10 H10A 0.9800 .
C10 H10B 0.9800 .
C10 H10C 0.9800 .
C11 H11A 0.9800 .
C11 H11B 0.9800 .
C11 H11C 0.9800 .
C12 H12A 0.9800 .
C12 H12B 0.9800 .
C12 H12C 0.9800 .
N1P H1PA 0.97(3) .
N1P C1P 1.491(4) .
N1P C2P 1.489(4) 2_666
N1P H1PB 0.95(4) .
C1P H1PC 0.9900 .
C1P H1PD 0.9900 .
C1P C2P 1.508(4) .
C2P N1P 1.489(4) 2_666
C2P H2PA 0.9900 .
C2P H2PB 0.9900 .
O1S H1S 0.8400 .
O1S C1S 1.442(5) .
C2S H2SA 0.9800 .
C2S H2SB 0.9800 .
C2S H2SC 0.9800 .
C2S C1S 1.498(6) .
C1S H1SA 1.0000 .
C1S C3S 1.453(6) .
C3S H3SA 0.9800 .
C3S H3SB 0.9800 .
C3S H3SC 0.9800 .

loop_
_geom_hbond_atom_site_label_D
_geom_hbond_atom_site_label_H
_geom_hbond_atom_site_label_A
_geom_hbond_distance_DH
_geom_hbond_distance_HA
_geom_hbond_distance_DA
_geom_hbond_angle_DHA
_geom_hbond_site_symmetry_A
N3 H3 O1S 0.83(3) 2.14(3) 2.955(4) 170(4) 1_655
N1P H1PA O6 0.97(3) 2.06(3) 2.804(4) 133(2) .
N1P H1PA O5 0.97(3) 2.15(3) 2.953(3) 140(2) .
C2P H2PA O5 0.99 2.42 3.164(4) 131.7 .
O1S H1S O6 0.84 1.89 2.726(3) 171.2 .
N1P H1PB N2 0.95(4) 1.84(4) 2.778(4) 167(3) 1_455

loop_
_geom_torsion_atom_site_label_1
_geom_torsion_atom_site_label_2
_geom_torsion_atom_site_label_3
_geom_torsion_atom_site_label_4
_geom_torsion
_geom_torsion_site_symmetry_1
_geom_torsion_site_symmetry_4
S1 N2 C21 O6 -12.6(4) . .
S1 N2 C21 N3 169.1(2) . .
S1 C18 C17 C16 177.7(3) . .
S1 C18 C19 C20 -178.2(3) . .
O5 S1 N2 C21 49.2(3) . .
O5 S1 C18 C17 3.5(3) . .
O5 S1 C18 C19 -179.1(3) . .
O4 S1 N2 C21 176.9(2) . .
O4 S1 C18 C17 -121.3(3) . .
O4 S1 C18 C19 56.1(3) . .
O3 C7 C8 C1 6.5(4) . .
O3 C7 C8 C9 -177.0(3) . .
O1 C2 C3 C4 -178.3(3) . .
N3 C22 C23 C24 178.0(3) . .
N3 C22 C27 C26 -178.3(4) . .
N2 S1 C18 C17 126.3(3) . .
N2 S1 C18 C19 -56.3(3) . .
N1 C7 C8 C1 -171.5(3) . .
N1 C7 C8 C9 5.0(4) . .
C22 N3 C21 O6 -3.7(5) . .
C22 N3 C21 N2 174.7(3) . .
C22 C23 C24 C25 56.1(5) . .
C23 C22 C27 C26 58.3(5) . .
C23 C24 C25 C26 -51.6(6) . .
C24 C25 C26 C27 51.4(6) . .
C25 C26 C27 C22 -55.3(6) . .
C27 C22 C23 C24 -58.8(5) . .
C21 N3 C22 C23 -88.9(4) . .
C21 N3 C22 C27 149.2(4) . .
C18 S1 N2 C21 -69.0(3) . .
C18 C17 C16 C15 0.6(5) . .
C17 C18 C19 C20 -0.8(6) . .
C17 C16 C15 C20 -1.0(5) . .
C17 C16 C15 C14 175.4(3) . .
C16 C15 C20 C19 0.5(6) . .
C16 C15 C14 C13 -73.9(4) . .
C15 C20 C19 C18 0.3(6) . .
C15 C14 C13 N1 -176.4(3) . .
C20 C15 C14 C13 102.4(4) . .
C19 C18 C17 C16 0.3(5) . .
C14 C15 C20 C19 -175.9(4) . .
C13 N1 C7 O3 -6.6(4) . .
C13 N1 C7 C8 171.4(3) . .
C13 N1 C6 O2 -4.2(4) . .
C13 N1 C6 C5 170.2(3) . .
C7 N1 C13 C14 101.7(3) . .
C7 N1 C6 O2 170.9(3) . .
C7 N1 C6 C5 -14.6(4) . .
C7 C8 C1 C2 174.6(3) . .
C7 C8 C9 C4 -173.5(3) . .
C7 C8 C9 C5 12.5(4) . .
C8 C1 C2 O1 -179.8(3) . .
C8 C1 C2 C3 -1.1(5) . .
C8 C9 C5 C6 -28.9(4) . .
C8 C9 C5 C11 -153.1(3) . .
C8 C9 C5 C12 86.5(3) . .
C1 C8 C9 C4 2.9(4) . .
C1 C8 C9 C5 -171.2(3) . .
C1 C2 C3 C4 2.9(5) . .
C2 C3 C4 C9 -1.9(5) . .
C3 C4 C9 C8 -1.0(5) . .
C3 C4 C9 C5 172.9(3) . .
C4 C9 C5 C6 157.3(3) . .
C4 C9 C5 C11 33.1(4) . .
C4 C9 C5 C12 -87.2(4) . .
C9 C8 C1 C2 -1.8(5) . .
C9 C5 C6 O2 -156.1(3) . .
C9 C5 C6 N1 29.6(4) . .
C6 N1 C13 C14 -82.8(4) . .
C6 N1 C7 O3 178.2(3) . .
C6 N1 C7 C8 -3.7(4) . .
C10 O1 C2 C1 -10.9(5) . .
C10 O1 C2 C3 170.4(3) . .
C11 C5 C6 O2 -29.5(4) . .
C11 C5 C6 N1 156.2(3) . .
C12 C5 C6 O2 86.9(4) . .
C12 C5 C6 N1 -87.3(3) . .
N1P C1P C2P N1P -56.6(4) . 2_666
C2P N1P C1P C2P 57.2(3) 2_666 .
